data_4069685
loop_
_publ_author_name
'Ryabov, Alexey N.'
'Izmer, Vyatcheslav V.'
'Tzarev, Alexey A.'
'Uborsky, Dmitry V.'
'Asachenko, Andrey F.'
'Nikulin, Mikhail V.'
'Canich, Jo Ann M.'
'Voskoboynikov, Alexander Z.'

_publ_section_title
;
 Palladium-Catalyzed Cross-Coupling Reactions of Bromo-Substituted Group 4
 Metallocenes
;
_journal_issue 13
_journal_name_full Organometallics
_journal_page_first 3614
_journal_paper_doi 10.1021/om900353m
_journal_volume 28
_journal_year 2009
_chemical_formula_moiety 'C20 H23 Br Cl2 Hf'
_chemical_formula_sum 'C20 H23 Br Cl2 Hf'
_chemical_formula_weight 592.68
_chemical_name_systematic
; 
 ? 
;
_space_group_IT_number 2
_symmetry_cell_setting triclinic
_symmetry_space_group_name_Hall '-P 1'
_symmetry_space_group_name_H-M 'P -1'
_atom_sites_solution_hydrogens geom
_atom_sites_solution_primary direct
_atom_sites_solution_secondary difmap
_audit_creation_method SHELXL-97
_cell_angle_alpha 85.469(6)
_cell_angle_beta 81.018(6)
_cell_angle_gamma 89.141(6)
_cell_formula_units_Z 4
_cell_length_a 8.642(3)
_cell_length_b 13.914(4)
_cell_length_c 16.785(5)
_cell_measurement_reflns_used 942
_cell_measurement_temperature 180(2)
_cell_measurement_theta_max 29.9
_cell_measurement_theta_min 2.4
_cell_volume 1987.3(11)
_computing_cell_refinement 'SAINTPlus (Bruker, 1998a)'
_computing_data_collection 'SMART (Bruker, 1998b)'
_computing_data_reduction 'SAINTPlus (Bruker, 1998a)'
_computing_molecular_graphics 'SHELXTL ver. 5.1 (Sheldrick, 1998b)'
_computing_publication_material 'SHELXTL ver. 5.1 (Sheldrick, 1998b)'
_computing_structure_refinement 'SHELXTL ver. 5.1 (Sheldrick, 1998b)'
_computing_structure_solution 'SHELXTL ver. 5.1 (Sheldrick, 1998b)'
_diffrn_ambient_temperature 180.0(2)
_diffrn_measured_fraction_theta_full 0.983
_diffrn_measured_fraction_theta_max 0.983
_diffrn_measurement_device_type 'Bruker SMART 1000 CCD area detector'
_diffrn_measurement_method 'phi and omega scans'
_diffrn_radiation_monochromator graphite
_diffrn_radiation_source 'fine-focus sealed tube'
_diffrn_radiation_type MoK\a
_diffrn_radiation_wavelength 0.71073
_diffrn_reflns_av_R_equivalents 0.0611
_diffrn_reflns_av_sigmaI/netI 0.0641
_diffrn_reflns_limit_h_max 11
_diffrn_reflns_limit_h_min -11
_diffrn_reflns_limit_k_max 18
_diffrn_reflns_limit_k_min -18
_diffrn_reflns_limit_l_max 22
_diffrn_reflns_limit_l_min -22
_diffrn_reflns_number 23683
_diffrn_reflns_theta_full 28.00
_diffrn_reflns_theta_max 28.00
_diffrn_reflns_theta_min 2.39
_exptl_absorpt_coefficient_mu 7.528
_exptl_absorpt_correction_T_max 0.222
_exptl_absorpt_correction_T_min 0.078
_exptl_absorpt_correction_type multi-scan
_exptl_absorpt_process_details 'SADABS(Sheldrick, 1998a)'
_exptl_crystal_colour 'light yellow'
_exptl_crystal_density_diffrn 1.981
_exptl_crystal_density_method 'not measured'
_exptl_crystal_description prism
_exptl_crystal_F_000 1136
_exptl_crystal_size_max 0.35
_exptl_crystal_size_mid 0.30
_exptl_crystal_size_min 0.20
_refine_diff_density_max 3.642
_refine_diff_density_min -2.107
_refine_diff_density_rms 0.212
_refine_ls_extinction_method none
_refine_ls_goodness_of_fit_ref 1.062
_refine_ls_hydrogen_treatment constr
_refine_ls_matrix_type full
_refine_ls_number_parameters 445
_refine_ls_number_reflns 9462
_refine_ls_number_restraints 0
_refine_ls_restrained_S_all 1.062
_refine_ls_R_factor_all 0.0621
_refine_ls_R_factor_gt 0.0430
_refine_ls_shift/su_max 0.001
_refine_ls_shift/su_mean 0.000
_refine_ls_structure_factor_coef Fsqd
_refine_ls_weighting_details 'calc w=1/[\s^2^(Fo^2^)+(0.0350P)^2^+4.5400P] where P=(Fo^2^+2Fc^2^)/3'
_refine_ls_weighting_scheme calc
_refine_ls_wR_factor_gt 0.0917
_refine_ls_wR_factor_ref 0.0983
_reflns_number_gt 7046
_reflns_number_total 9462
_reflns_threshold_expression I>2\s(I)
_cod_data_source_file om900353m_si_002.cif
_cod_data_source_block 2
_cod_depositor_comments
;
The following automatic conversions were performed:

'_symmetry_cell_setting' value 'Triclinic' changed to 'triclinic'
according to /home/saulius/struct/CIF-dictionaries/cif_core.dic
dictionary named 'cif_core.dic' version 2.4.2 from 2011-04-26.

Automatic conversion script
Id: cif_fix_values 1715 2011-07-08 13:25:40Z adriana 
;
_cod_original_cell_volume 1987.3(10)
_cod_database_code 4069685

loop_
_symmetry_equiv_pos_as_xyz
'x, y, z'
'-x, -y, -z'

loop_
_atom_site_label
_atom_site_type_symbol
_atom_site_fract_x
_atom_site_fract_y
_atom_site_fract_z
_atom_site_U_iso_or_equiv
_atom_site_adp_type
_atom_site_occupancy
_atom_site_symmetry_multiplicity
_atom_site_calc_flag
_atom_site_refinement_flags
Hf1A Hf 0.53822(3) 0.664394(17) 0.251403(15) 0.02167(7) Uani 1 1 d .
Br1A Br 0.19920(9) 0.57460(5) 0.49731(5) 0.04149(18) Uani 1 1 d .
Cl1A Cl 0.26792(17) 0.61697(12) 0.26708(10) 0.0303(3) Uani 1 1 d .
Cl2A Cl 0.6440(2) 0.50272(11) 0.24599(10) 0.0338(4) Uani 1 1 d .
C1A C 0.6999(8) 0.6732(5) 0.3641(4) 0.0341(15) Uani 1 1 d .
C2A C 0.5615(7) 0.6256(5) 0.4007(4) 0.0309(14) Uani 1 1 d .
H2AA H 0.5555 0.5598 0.4295 0.037 Uiso 1 1 calc R
C3A C 0.4373(8) 0.6933(5) 0.4028(4) 0.0287(14) Uani 1 1 d .
C4A C 0.2764(8) 0.6901(5) 0.4386(4) 0.0310(14) Uani 1 1 d .
C5A C 0.1817(9) 0.7670(5) 0.4313(4) 0.0388(17) Uani 1 1 d .
H5AA H 0.0744 0.7629 0.4547 0.047 Uiso 1 1 calc R
C6A C 0.2417(10) 0.8540(5) 0.3888(5) 0.047(2) Uani 1 1 d .
H6AA H 0.1739 0.9077 0.3841 0.057 Uiso 1 1 calc R
C7A C 0.3962(10) 0.8617(5) 0.3546(5) 0.0449(19) Uani 1 1 d .
H7AA H 0.4352 0.9207 0.3269 0.054 Uiso 1 1 calc R
C8A C 0.4960(8) 0.7824(5) 0.3605(4) 0.0311(14) Uani 1 1 d .
C9A C 0.6614(8) 0.7675(5) 0.3363(4) 0.0347(15) Uani 1 1 d .
H9AA H 0.7390 0.8197 0.3154 0.042 Uiso 1 1 calc R
C10A C 0.8628(9) 0.6319(7) 0.3581(5) 0.052(2) Uani 1 1 d .
H10A H 0.8947 0.6263 0.4118 0.077 Uiso 1 1 calc R
H10B H 0.9356 0.6744 0.3213 0.077 Uiso 1 1 calc R
H10C H 0.8643 0.5679 0.3374 0.077 Uiso 1 1 calc R
C11A C 0.4919(7) 0.6881(5) 0.1058(4) 0.0280(14) Uani 1 1 d .
C12A C 0.4713(7) 0.7795(4) 0.1395(4) 0.0285(14) Uani 1 1 d .
C13A C 0.6188(8) 0.8102(5) 0.1550(4) 0.0303(14) Uani 1 1 d .
C14A C 0.7284(7) 0.7352(5) 0.1358(4) 0.0316(15) Uani 1 1 d .
C15A C 0.6520(8) 0.6618(5) 0.1026(4) 0.0320(15) Uani 1 1 d .
C16A C 0.3705(9) 0.6361(6) 0.0720(5) 0.0430(18) Uani 1 1 d .
H16A H 0.3857 0.6490 0.0131 0.065 Uiso 1 1 calc R
H16B H 0.2662 0.6584 0.0952 0.065 Uiso 1 1 calc R
H16C H 0.3796 0.5666 0.0857 0.065 Uiso 1 1 calc R
C17A C 0.3232(8) 0.8377(5) 0.1465(5) 0.0407(18) Uani 1 1 d .
H17A H 0.3049 0.8625 0.0924 0.061 Uiso 1 1 calc R
H17B H 0.3328 0.8919 0.1794 0.061 Uiso 1 1 calc R
H17C H 0.2351 0.7969 0.1723 0.061 Uiso 1 1 calc R
C18A C 0.6556(10) 0.9111(5) 0.1724(5) 0.0441(18) Uani 1 1 d .
H18A H 0.6870 0.9500 0.1213 0.066 Uiso 1 1 calc R
H18B H 0.7412 0.9093 0.2045 0.066 Uiso 1 1 calc R
H18C H 0.5624 0.9398 0.2027 0.066 Uiso 1 1 calc R
C19A C 0.9017(8) 0.7374(7) 0.1389(5) 0.055(2) Uani 1 1 d .
H19A H 0.9587 0.7544 0.0846 0.082 Uiso 1 1 calc R
H19B H 0.9360 0.6737 0.1588 0.082 Uiso 1 1 calc R
H19C H 0.9230 0.7855 0.1754 0.082 Uiso 1 1 calc R
C20A C 0.7301(10) 0.5778(6) 0.0617(5) 0.050(2) Uani 1 1 d .
H20A H 0.7622 0.5964 0.0040 0.075 Uiso 1 1 calc R
H20B H 0.6567 0.5238 0.0681 0.075 Uiso 1 1 calc R
H20C H 0.8226 0.5584 0.0863 0.075 Uiso 1 1 calc R
Hf1B Hf 0.88251(3) 0.832039(17) 0.750377(15) 0.02210(7) Uani 1 1 d .
Br1B Br 0.70014(10) 0.92865(5) 0.50189(5) 0.04484(19) Uani 1 1 d .
Cl1B Cl 0.62381(17) 0.88562(12) 0.73148(10) 0.0300(3) Uani 1 1 d .
Cl2B Cl 0.9850(2) 0.99105(12) 0.75959(11) 0.0368(4) Uani 1 1 d .
C1B C 1.1162(7) 0.8223(5) 0.6399(4) 0.0338(15) Uani 1 1 d .
C2B C 1.0008(7) 0.8725(5) 0.6022(4) 0.0300(14) Uani 1 1 d .
H2BA H 1.0121 0.9386 0.5740 0.036 Uiso 1 1 calc R
C3B C 0.8786(7) 0.8053(4) 0.5980(4) 0.0269(13) Uani 1 1 d .
C4B C 0.7433(8) 0.8128(5) 0.5600(4) 0.0308(14) Uani 1 1 d .
C5B C 0.6438(9) 0.7355(5) 0.5648(4) 0.0388(17) Uani 1 1 d .
H5BA H 0.5522 0.7407 0.5399 0.047 Uiso 1 1 calc R
C6B C 0.6803(9) 0.6476(5) 0.6076(5) 0.0417(18) Uani 1 1 d .
H6BA H 0.6113 0.5944 0.6110 0.050 Uiso 1 1 calc R
C7B C 0.8088(10) 0.6373(5) 0.6433(4) 0.0414(18) Uani 1 1 d .
H7BA H 0.8299 0.5774 0.6709 0.050 Uiso 1 1 calc R
C8B C 0.9142(8) 0.7165(4) 0.6398(4) 0.0307(15) Uani 1 1 d .
C9B C 1.0615(8) 0.7284(5) 0.6659(4) 0.0356(16) Uani 1 1 d .
H9BA H 1.1261 0.6748 0.6870 0.043 Uiso 1 1 calc R
C10B C 1.2743(9) 0.8610(7) 0.6477(6) 0.056(2) Uani 1 1 d .
H10D H 1.3445 0.8585 0.5961 0.085 Uiso 1 1 calc R
H10E H 1.3181 0.8218 0.6900 0.085 Uiso 1 1 calc R
H10F H 1.2633 0.9279 0.6622 0.085 Uiso 1 1 calc R
C11B C 0.7422(8) 0.8074(5) 0.8948(4) 0.0317(15) Uani 1 1 d .
C12B C 0.7400(7) 0.7181(4) 0.8596(4) 0.0277(13) Uani 1 1 d .
C13B C 0.8956(8) 0.6828(5) 0.8445(4) 0.0318(15) Uani 1 1 d .
C14B C 0.9944(8) 0.7538(5) 0.8668(4) 0.0359(16) Uani 1 1 d .
C15B C 0.9010(9) 0.8291(5) 0.9001(4) 0.0372(17) Uani 1 1 d .
C16B C 0.6001(10) 0.8638(6) 0.9281(5) 0.051(2) Uani 1 1 d .
H16D H 0.5587 0.8366 0.9828 0.077 Uiso 1 1 calc R
H16E H 0.5199 0.8603 0.8931 0.077 Uiso 1 1 calc R
H16F H 0.6293 0.9313 0.9301 0.077 Uiso 1 1 calc R
C17B C 0.5982(8) 0.6631(5) 0.8470(5) 0.0397(17) Uani 1 1 d .
H17D H 0.5566 0.6250 0.8972 0.060 Uiso 1 1 calc R
H17E H 0.6277 0.6200 0.8037 0.060 Uiso 1 1 calc R
H17F H 0.5179 0.7086 0.8320 0.060 Uiso 1 1 calc R
C18B C 0.9419(9) 0.5818(5) 0.8273(5) 0.0396(17) Uani 1 1 d .
H18D H 0.9336 0.5413 0.8782 0.059 Uiso 1 1 calc R
H18E H 1.0502 0.5810 0.7993 0.059 Uiso 1 1 calc R
H18F H 0.8723 0.5568 0.7930 0.059 Uiso 1 1 calc R
C19B C 1.1696(9) 0.7433(7) 0.8661(6) 0.058(2) Uani 1 1 d .
H19D H 1.1900 0.7244 0.9210 0.087 Uiso 1 1 calc R
H19E H 1.2210 0.8049 0.8468 0.087 Uiso 1 1 calc R
H19F H 1.2108 0.6938 0.8300 0.087 Uiso 1 1 calc R
C20B C 0.9494(12) 0.9109(6) 0.9424(5) 0.059(2) Uani 1 1 d .
H20D H 0.9337 0.8937 1.0008 0.088 Uiso 1 1 calc R
H20E H 0.8860 0.9679 0.9308 0.088 Uiso 1 1 calc R
H20F H 1.0603 0.9252 0.9233 0.088 Uiso 1 1 calc R

loop_
_atom_site_aniso_label
_atom_site_aniso_U_11
_atom_site_aniso_U_22
_atom_site_aniso_U_33
_atom_site_aniso_U_23
_atom_site_aniso_U_13
_atom_site_aniso_U_12
Hf1A 0.02134(12) 0.02426(13) 0.01956(14) -0.00150(9) -0.00370(10) -0.00123(9)
Br1A 0.0439(4) 0.0411(4) 0.0349(4) 0.0024(3) 0.0052(3) 0.0000(3)
Cl1A 0.0229(7) 0.0422(9) 0.0258(8) -0.0047(6) -0.0020(6) -0.0089(6)
Cl2A 0.0400(9) 0.0280(8) 0.0314(9) -0.0012(6) -0.0005(7) 0.0067(6)
C1A 0.028(3) 0.058(5) 0.019(3) -0.005(3) -0.011(3) -0.003(3)
C2A 0.030(3) 0.047(4) 0.018(3) 0.001(3) -0.011(3) 0.002(3)
C3A 0.033(3) 0.035(3) 0.020(3) -0.007(3) -0.007(3) 0.000(3)
C4A 0.039(4) 0.033(3) 0.021(3) -0.008(3) -0.002(3) 0.001(3)
C5A 0.037(4) 0.042(4) 0.036(4) -0.013(3) 0.001(3) 0.009(3)
C6A 0.067(5) 0.036(4) 0.038(4) -0.006(3) -0.004(4) 0.020(4)
C7A 0.066(5) 0.032(4) 0.037(4) -0.004(3) -0.009(4) -0.002(3)
C8A 0.045(4) 0.030(3) 0.020(3) -0.005(3) -0.009(3) -0.006(3)
C9A 0.039(4) 0.043(4) 0.025(4) -0.003(3) -0.013(3) -0.012(3)
C10A 0.032(4) 0.079(6) 0.045(5) 0.000(4) -0.015(4) 0.000(4)
C11A 0.030(3) 0.039(4) 0.015(3) 0.002(2) -0.006(3) 0.000(3)
C12A 0.029(3) 0.026(3) 0.029(4) 0.003(3) -0.002(3) 0.001(2)
C13A 0.035(3) 0.031(3) 0.023(3) 0.005(3) -0.003(3) -0.008(3)
C14A 0.021(3) 0.046(4) 0.025(4) 0.010(3) 0.000(3) 0.000(3)
C15A 0.041(4) 0.041(4) 0.012(3) 0.002(3) -0.001(3) 0.013(3)
C16A 0.054(5) 0.051(5) 0.028(4) 0.001(3) -0.018(3) -0.010(4)
C17A 0.033(4) 0.033(4) 0.054(5) 0.006(3) -0.007(3) 0.005(3)
C18A 0.051(4) 0.036(4) 0.044(5) 0.004(3) -0.005(4) -0.016(3)
C19A 0.024(3) 0.091(7) 0.044(5) 0.012(4) 0.001(3) -0.006(4)
C20A 0.066(5) 0.048(5) 0.031(4) -0.005(3) 0.007(4) 0.020(4)
Hf1B 0.02113(12) 0.02451(13) 0.02115(14) -0.00236(9) -0.00453(10) -0.00029(9)
Br1B 0.0595(5) 0.0412(4) 0.0371(4) 0.0025(3) -0.0203(4) -0.0016(3)
Cl1B 0.0246(7) 0.0408(8) 0.0258(8) -0.0035(6) -0.0076(6) 0.0064(6)
Cl2B 0.0436(9) 0.0305(8) 0.0379(10) -0.0034(7) -0.0094(8) -0.0119(7)
C1B 0.023(3) 0.051(4) 0.026(4) -0.004(3) 0.003(3) 0.002(3)
C2B 0.026(3) 0.041(4) 0.022(3) -0.003(3) 0.003(3) -0.006(3)
C3B 0.033(3) 0.028(3) 0.018(3) -0.006(2) 0.001(3) -0.002(3)
C4B 0.040(4) 0.036(4) 0.017(3) -0.006(3) -0.005(3) 0.001(3)
C5B 0.043(4) 0.046(4) 0.028(4) -0.015(3) -0.005(3) -0.010(3)
C6B 0.054(5) 0.036(4) 0.036(4) -0.012(3) -0.005(4) -0.014(3)
C7B 0.066(5) 0.027(3) 0.029(4) -0.006(3) 0.001(4) -0.004(3)
C8B 0.041(4) 0.028(3) 0.020(3) -0.004(2) 0.005(3) 0.005(3)
C9B 0.030(3) 0.040(4) 0.035(4) -0.008(3) 0.003(3) 0.010(3)
C10B 0.030(4) 0.079(6) 0.059(6) -0.003(5) -0.004(4) -0.008(4)
C11B 0.042(4) 0.031(3) 0.019(3) 0.001(3) 0.001(3) 0.003(3)
C12B 0.032(3) 0.027(3) 0.024(3) 0.004(2) -0.007(3) -0.001(3)
C13B 0.037(4) 0.028(3) 0.029(4) 0.003(3) -0.006(3) 0.006(3)
C14B 0.030(3) 0.049(4) 0.031(4) 0.002(3) -0.016(3) 0.003(3)
C15B 0.060(5) 0.039(4) 0.014(3) -0.002(3) -0.010(3) -0.008(3)
C16B 0.066(5) 0.045(4) 0.036(5) -0.002(3) 0.013(4) 0.015(4)
C17B 0.035(4) 0.038(4) 0.045(5) 0.006(3) -0.009(3) -0.004(3)
C18B 0.050(4) 0.031(4) 0.037(4) 0.003(3) -0.008(3) 0.013(3)
C19B 0.038(4) 0.083(7) 0.059(6) -0.003(5) -0.027(4) 0.002(4)
C20B 0.096(7) 0.045(5) 0.041(5) -0.007(4) -0.024(5) -0.022(5)

loop_
_atom_type_symbol
_atom_type_description
_atom_type_scat_dispersion_real
_atom_type_scat_dispersion_imag
_atom_type_scat_source
C C 0.0033 0.0016 'International Tables Vol C Tables 4.2.6.8 and 6.1.1.4'
H H 0.0000 0.0000 'International Tables Vol C Tables 4.2.6.8 and 6.1.1.4'
Cl Cl 0.1484 0.1585 'International Tables Vol C Tables 4.2.6.8 and 6.1.1.4'
Br Br -0.2901 2.4595 'International Tables Vol C Tables 4.2.6.8 and 6.1.1.4'
Hf Hf -0.5830 6.1852 'International Tables Vol C Tables 4.2.6.8 and 6.1.1.4'

loop_
_geom_angle_atom_site_label_1
_geom_angle_atom_site_label_2
_geom_angle_atom_site_label_3
_geom_angle
Cl1A Hf1A Cl2A 95.69(6)
Cl1A Hf1A C9A 127.90(17)
Cl2A Hf1A C9A 114.56(18)
Cl1A Hf1A C14A 133.95(17)
Cl2A Hf1A C14A 95.17(16)
C9A Hf1A C14A 86.4(2)
Cl1A Hf1A C12A 84.83(15)
Cl2A Hf1A C12A 129.59(16)
C9A Hf1A C12A 103.7(2)
C14A Hf1A C12A 54.6(2)
Cl1A Hf1A C13A 116.59(16)
Cl2A Hf1A C13A 127.75(16)
C9A Hf1A C13A 77.7(2)
C14A Hf1A C13A 32.9(2)
C12A Hf1A C13A 32.7(2)
Cl1A Hf1A C1A 126.14(16)
Cl2A Hf1A C1A 83.47(18)
C9A Hf1A C1A 32.8(2)
C14A Hf1A C1A 99.5(2)
C12A Hf1A C1A 135.1(2)
C13A Hf1A C1A 105.0(2)
Cl1A Hf1A C11A 79.83(15)
Cl2A Hf1A C11A 97.29(15)
C9A Hf1A C11A 132.0(2)
C14A Hf1A C11A 54.4(2)
C12A Hf1A C11A 33.0(2)
C13A Hf1A C11A 54.3(2)
C1A Hf1A C11A 153.9(2)
Cl1A Hf1A C8A 95.14(16)
Cl2A Hf1A C8A 133.62(16)
C9A Hf1A C8A 33.5(2)
C14A Hf1A C8A 108.8(2)
C12A Hf1A C8A 96.2(2)
C13A Hf1A C8A 85.6(2)
C1A Hf1A C8A 54.3(2)
C11A Hf1A C8A 129.0(2)
Cl1A Hf1A C15A 107.70(18)
Cl2A Hf1A C15A 78.30(15)
C9A Hf1A C15A 118.9(2)
C14A Hf1A C15A 32.8(2)
C12A Hf1A C15A 54.2(2)
C13A Hf1A C15A 54.1(2)
C1A Hf1A C15A 124.4(2)
C11A Hf1A C15A 32.5(2)
C8A Hf1A C15A 139.1(2)
Cl1A Hf1A C2A 94.52(15)
Cl2A Hf1A C2A 80.04(16)
C9A Hf1A C2A 54.2(2)
C14A Hf1A C2A 131.4(2)
C12A Hf1A C2A 150.3(2)
C13A Hf1A C2A 131.9(2)
C1A Hf1A C2A 32.0(2)
C11A Hf1A C2A 173.5(2)
C8A Hf1A C2A 54.2(2)
C15A Hf1A C2A 150.2(2)
Cl1A Hf1A C3A 77.62(15)
Cl2A Hf1A C3A 108.22(15)
C9A Hf1A C3A 53.6(2)
C14A Hf1A C3A 139.1(2)
C12A Hf1A C3A 120.9(2)
C13A Hf1A C3A 117.7(2)
C1A Hf1A C3A 52.6(2)
C11A Hf1A C3A 147.3(2)
C8A Hf1A C3A 32.4(2)
C15A Hf1A C3A 171.4(2)
C2A Hf1A C3A 31.7(2)
C2A C1A C9A 108.7(6)
C2A C1A C10A 125.8(7)
C9A C1A C10A 125.5(7)
C2A C1A Hf1A 75.0(4)
C9A C1A Hf1A 70.9(4)
C10A C1A Hf1A 121.7(5)
C1A C2A C3A 107.8(6)
C1A C2A Hf1A 72.9(4)
C3A C2A Hf1A 76.3(4)
C1A C2A H2AA 125.6
C3A C2A H2AA 125.6
Hf1A C2A H2AA 125.6
C2A C3A C4A 133.5(6)
C2A C3A C8A 108.9(6)
C4A C3A C8A 117.6(6)
C2A C3A Hf1A 72.0(4)
C4A C3A Hf1A 124.1(5)
C8A C3A Hf1A 70.8(3)
C5A C4A C3A 121.3(6)
C5A C4A Br1A 120.7(5)
C3A C4A Br1A 118.0(5)
C4A C5A C6A 120.2(7)
C4A C5A H5AA 119.9
C6A C5A H5AA 119.9
C7A C6A C5A 121.0(7)
C7A C6A H6AA 119.5
C5A C6A H6AA 119.5
C6A C7A C8A 119.7(7)
C6A C7A H7AA 120.2
C8A C7A H7AA 120.2
C7A C8A C3A 120.2(6)
C7A C8A C9A 133.9(7)
C3A C8A C9A 105.7(6)
C7A C8A Hf1A 121.0(5)
C3A C8A Hf1A 76.9(4)
C9A C8A Hf1A 70.5(4)
C1A C9A C8A 108.6(6)
C1A C9A Hf1A 76.3(4)
C8A C9A Hf1A 76.0(4)
C1A C9A H9AA 125.0
C8A C9A H9AA 125.0
Hf1A C9A H9AA 125.0
C1A C10A H10A 109.5
C1A C10A H10B 109.5
H10A C10A H10B 109.5
C1A C10A H10C 109.5
H10A C10A H10C 109.5
H10B C10A H10C 109.5
C15A C11A C12A 107.5(6)
C15A C11A C16A 126.6(6)
C12A C11A C16A 125.5(6)
C15A C11A Hf1A 74.0(4)
C12A C11A Hf1A 72.3(4)
C16A C11A Hf1A 124.3(4)
C13A C12A C11A 108.3(5)
C13A C12A C17A 126.2(6)
C11A C12A C17A 125.1(6)
C13A C12A Hf1A 74.6(4)
C11A C12A Hf1A 74.7(4)
C17A C12A Hf1A 122.9(5)
C12A C13A C14A 107.6(6)
C12A C13A C18A 124.8(6)
C14A C13A C18A 126.6(6)
C12A C13A Hf1A 72.7(3)
C14A C13A Hf1A 72.0(4)
C18A C13A Hf1A 129.9(5)
C15A C14A C13A 108.4(6)
C15A C14A C19A 124.6(7)
C13A C14A C19A 126.5(7)
C15A C14A Hf1A 75.7(4)
C13A C14A Hf1A 75.1(3)
C19A C14A Hf1A 121.7(5)
C14A C15A C11A 108.0(6)
C14A C15A C20A 125.9(7)
C11A C15A C20A 125.6(7)
C14A C15A Hf1A 71.6(4)
C11A C15A Hf1A 73.5(3)
C20A C15A Hf1A 126.5(5)
C11A C16A H16A 109.5
C11A C16A H16B 109.5
H16A C16A H16B 109.5
C11A C16A H16C 109.5
H16A C16A H16C 109.5
H16B C16A H16C 109.5
C12A C17A H17A 109.5
C12A C17A H17B 109.5
H17A C17A H17B 109.5
C12A C17A H17C 109.5
H17A C17A H17C 109.5
H17B C17A H17C 109.5
C13A C18A H18A 109.5
C13A C18A H18B 109.5
H18A C18A H18B 109.5
C13A C18A H18C 109.5
H18A C18A H18C 109.5
H18B C18A H18C 109.5
C14A C19A H19A 109.5
C14A C19A H19B 109.5
H19A C19A H19B 109.5
C14A C19A H19C 109.5
H19A C19A H19C 109.5
H19B C19A H19C 109.5
C15A C20A H20A 109.5
C15A C20A H20B 109.5
H20A C20A H20B 109.5
C15A C20A H20C 109.5
H20A C20A H20C 109.5
H20B C20A H20C 109.5
Cl1B Hf1B Cl2B 95.80(6)
Cl1B Hf1B C9B 128.03(19)
Cl2B Hf1B C9B 114.10(18)
Cl1B Hf1B C14B 133.80(17)
Cl2B Hf1B C14B 95.83(18)
C9B Hf1B C14B 86.2(2)
Cl1B Hf1B C12B 84.31(16)
Cl2B Hf1B C12B 129.40(16)
C9B Hf1B C12B 104.5(2)
C14B Hf1B C12B 54.5(2)
Cl1B Hf1B C13B 115.84(16)
Cl2B Hf1B C13B 128.54(18)
C9B Hf1B C13B 78.0(2)
C14B Hf1B C13B 33.1(2)
C12B Hf1B C13B 32.7(2)
Cl1B Hf1B C1B 125.81(17)
Cl2B Hf1B C1B 83.12(17)
C9B Hf1B C1B 32.8(2)
C14B Hf1B C1B 99.9(2)
C12B Hf1B C1B 136.1(2)
C13B Hf1B C1B 105.7(2)
Cl1B Hf1B C8B 95.65(17)
Cl2B Hf1B C8B 133.37(15)
C9B Hf1B C8B 33.1(2)
C14B Hf1B C8B 107.9(2)
C12B Hf1B C8B 96.7(2)
C13B Hf1B C8B 84.9(2)
C1B Hf1B C8B 54.1(2)
Cl1B Hf1B C11B 80.09(17)
Cl2B Hf1B C11B 97.27(16)
C9B Hf1B C11B 132.1(2)
C14B Hf1B C11B 54.1(2)
C12B Hf1B C11B 32.7(2)
C13B Hf1B C11B 54.1(2)
C1B Hf1B C11B 154.0(2)
C8B Hf1B C11B 129.2(2)
Cl1B Hf1B C15B 108.28(19)
Cl2B Hf1B C15B 78.40(17)
C9B Hf1B C15B 118.4(3)
C14B Hf1B C15B 32.6(2)
C12B Hf1B C15B 54.3(2)
C13B Hf1B C15B 54.3(2)
C1B Hf1B C15B 124.2(2)
C8B Hf1B C15B 138.5(2)
C11B Hf1B C15B 32.7(2)
Cl1B Hf1B C2B 93.98(16)
Cl2B Hf1B C2B 80.13(16)
C9B Hf1B C2B 54.2(2)
C14B Hf1B C2B 132.1(2)
C12B Hf1B C2B 150.5(2)
C13B Hf1B C2B 132.2(2)
C1B Hf1B C2B 32.2(2)
C8B Hf1B C2B 54.1(2)
C11B Hf1B C2B 173.3(2)
C15B Hf1B C2B 150.4(2)
Cl1B Hf1B C3B 77.41(15)
Cl2B Hf1B C3B 108.98(14)
C9B Hf1B C3B 53.6(2)
C14B Hf1B C3B 138.4(2)
C12B Hf1B C3B 120.2(2)
C13B Hf1B C3B 116.6(2)
C1B Hf1B C3B 52.9(2)
C8B Hf1B C3B 32.1(2)
C11B Hf1B C3B 146.8(2)
C15B Hf1B C3B 170.5(2)
C2B Hf1B C3B 32.2(2)
C9B C1B C2B 108.6(6)
C9B C1B C10B 125.6(7)
C2B C1B C10B 125.7(7)
C9B C1B Hf1B 71.0(3)
C2B C1B Hf1B 75.1(3)
C10B C1B Hf1B 122.1(5)
C1B C2B C3B 107.4(6)
C1B C2B Hf1B 72.7(4)
C3B C2B Hf1B 76.2(3)
C1B C2B H2BA 125.8
C3B C2B H2BA 125.8
Hf1B C2B H2BA 125.8
C4B C3B C8B 119.9(6)
C4B C3B C2B 132.1(6)
C8B C3B C2B 108.0(6)
C4B C3B Hf1B 124.6(4)
C8B C3B Hf1B 70.5(4)
C2B C3B Hf1B 71.6(4)
C5B C4B C3B 120.4(6)
C5B C4B Br1B 119.8(6)
C3B C4B Br1B 119.9(5)
C4B C5B C6B 119.0(7)
C4B C5B H5BA 120.5
C6B C5B H5BA 120.5
C7B C6B C5B 122.3(7)
C7B C6B H6BA 118.8
C5B C6B H6BA 118.8
C6B C7B C8B 120.0(7)
C6B C7B H7BA 120.0
C8B C7B H7BA 120.0
C3B C8B C9B 107.2(6)
C3B C8B C7B 118.4(7)
C9B C8B C7B 134.3(7)
C3B C8B Hf1B 77.4(4)
C9B C8B Hf1B 70.7(4)
C7B C8B Hf1B 120.7(4)
C1B C9B C8B 108.5(6)
C1B C9B Hf1B 76.3(4)
C8B C9B Hf1B 76.1(3)
C1B C9B H9BA 125.0
C8B C9B H9BA 125.0
Hf1B C9B H9BA 125.0
C1B C10B H10D 109.5
C1B C10B H10E 109.5
H10D C10B H10E 109.5
C1B C10B H10F 109.5
H10D C10B H10F 109.5
H10E C10B H10F 109.5
C12B C11B C15B 108.1(6)
C12B C11B C16B 125.5(7)
C15B C11B C16B 126.1(7)
C12B C11B Hf1B 72.5(4)
C15B C11B Hf1B 73.8(4)
C16B C11B Hf1B 124.0(5)
C13B C12B C11B 108.4(6)
C13B C12B C17B 124.2(6)
C11B C12B C17B 127.2(6)
C13B C12B Hf1B 74.2(4)
C11B C12B Hf1B 74.8(4)
C17B C12B Hf1B 121.7(5)
C12B C13B C14B 107.1(6)
C12B C13B C18B 125.7(7)
C14B C13B C18B 125.8(6)
C12B C13B Hf1B 73.1(4)
C14B C13B Hf1B 72.0(4)
C18B C13B Hf1B 130.7(5)
C15B C14B C13B 109.1(6)
C15B C14B C19B 125.1(7)
C13B C14B C19B 125.2(7)
C15B C14B Hf1B 76.0(4)
C13B C14B Hf1B 74.9(4)
C19B C14B Hf1B 122.3(5)
C14B C15B C11B 107.2(6)
C14B C15B C20B 128.4(8)
C11B C15B C20B 124.1(7)
C14B C15B Hf1B 71.4(4)
C11B C15B Hf1B 73.5(4)
C20B C15B Hf1B 125.9(5)
C11B C16B H16D 109.5
C11B C16B H16E 109.5
H16D C16B H16E 109.5
C11B C16B H16F 109.5
H16D C16B H16F 109.5
H16E C16B H16F 109.5
C12B C17B H17D 109.5
C12B C17B H17E 109.5
H17D C17B H17E 109.5
C12B C17B H17F 109.5
H17D C17B H17F 109.5
H17E C17B H17F 109.5
C13B C18B H18D 109.5
C13B C18B H18E 109.5
H18D C18B H18E 109.5
C13B C18B H18F 109.5
H18D C18B H18F 109.5
H18E C18B H18F 109.5
C14B C19B H19D 109.5
C14B C19B H19E 109.5
H19D C19B H19E 109.5
C14B C19B H19F 109.5
H19D C19B H19F 109.5
H19E C19B H19F 109.5
C15B C20B H20D 109.5
C15B C20B H20E 109.5
H20D C20B H20E 109.5
C15B C20B H20F 109.5
H20D C20B H20F 109.5
H20E C20B H20F 109.5

loop_
_geom_bond_atom_site_label_1
_geom_bond_atom_site_label_2
_geom_bond_distance
Hf1A Cl1A 2.4060(16)
Hf1A Cl2A 2.4184(16)
Hf1A C9A 2.463(7)
Hf1A C14A 2.488(6)
Hf1A C12A 2.503(7)
Hf1A C13A 2.528(6)
Hf1A C1A 2.532(7)
Hf1A C11A 2.534(6)
Hf1A C8A 2.536(6)
Hf1A C15A 2.540(6)
Hf1A C2A 2.559(6)
Hf1A C3A 2.615(6)
Br1A C4A 1.891(7)
C1A C2A 1.406(9)
C1A C9A 1.410(10)
C1A C10A 1.505(10)
C2A C3A 1.416(9)
C2A H2AA 1.0000
C3A C4A 1.426(9)
C3A C8A 1.438(9)
C4A C5A 1.346(9)
C5A C6A 1.417(11)
C5A H5AA 0.9500
C6A C7A 1.371(11)
C6A H6AA 0.9500
C7A C8A 1.397(10)
C7A H7AA 0.9500
C8A C9A 1.441(10)
C9A H9AA 1.0000
C10A H10A 0.9800
C10A H10B 0.9800
C10A H10C 0.9800
C11A C15A 1.419(9)
C11A C12A 1.431(9)
C11A C16A 1.489(10)
C12A C13A 1.418(9)
C12A C17A 1.498(9)
C13A C14A 1.420(9)
C13A C18A 1.505(10)
C14A C15A 1.419(10)
C14A C19A 1.508(9)
C15A C20A 1.501(9)
C16A H16A 0.9800
C16A H16B 0.9800
C16A H16C 0.9800
C17A H17A 0.9800
C17A H17B 0.9800
C17A H17C 0.9800
C18A H18A 0.9800
C18A H18B 0.9800
C18A H18C 0.9800
C19A H19A 0.9800
C19A H19B 0.9800
C19A H19C 0.9800
C20A H20A 0.9800
C20A H20B 0.9800
C20A H20C 0.9800
Hf1B Cl1B 2.4060(16)
Hf1B Cl2B 2.4205(17)
Hf1B C9B 2.461(6)
Hf1B C14B 2.482(7)
Hf1B C12B 2.507(6)
Hf1B C13B 2.520(6)
Hf1B C1B 2.529(6)
Hf1B C8B 2.531(6)
Hf1B C11B 2.536(6)
Hf1B C15B 2.540(7)
Hf1B C2B 2.559(6)
Hf1B C3B 2.619(6)
Br1B C4B 1.880(7)
C1B C9B 1.409(10)
C1B C2B 1.411(10)
C1B C10B 1.504(10)
C2B C3B 1.435(9)
C2B H2BA 1.0000
C3B C4B 1.416(10)
C3B C8B 1.425(9)
C4B C5B 1.377(9)
C5B C6B 1.426(11)
C5B H5BA 0.9500
C6B C7B 1.343(11)
C6B H6BA 0.9500
C7B C8B 1.432(10)
C7B H7BA 0.9500
C8B C9B 1.425(10)
C9B H9BA 1.0000
C10B H10D 0.9800
C10B H10E 0.9800
C10B H10F 0.9800
C11B C12B 1.419(9)
C11B C15B 1.427(10)
C11B C16B 1.504(9)
C12B C13B 1.416(9)
C12B C17B 1.505(10)
C13B C14B 1.424(10)
C13B C18B 1.493(9)
C14B C15B 1.411(10)
C14B C19B 1.517(10)
C15B C20B 1.486(10)
C16B H16D 0.9800
C16B H16E 0.9800
C16B H16F 0.9800
C17B H17D 0.9800
C17B H17E 0.9800
C17B H17F 0.9800
C18B H18D 0.9800
C18B H18E 0.9800
C18B H18F 0.9800
C19B H19D 0.9800
C19B H19E 0.9800
C19B H19F 0.9800
C20B H20D 0.9800
C20B H20E 0.9800
C20B H20F 0.9800

loop_
_geom_torsion_atom_site_label_1
_geom_torsion_atom_site_label_2
_geom_torsion_atom_site_label_3
_geom_torsion_atom_site_label_4
_geom_torsion
Cl1A Hf1A C1A C2A 10.6(5)
Cl2A Hf1A C1A C2A -81.7(4)
C9A Hf1A C1A C2A 116.3(6)
C14A Hf1A C1A C2A -175.8(4)
C12A Hf1A C1A C2A 135.8(4)
C13A Hf1A C1A C2A 150.9(4)
C11A Hf1A C1A C2A -174.9(4)
C8A Hf1A C1A C2A 77.8(4)
C15A Hf1A C1A C2A -152.6(4)
C3A Hf1A C1A C2A 37.3(4)
Cl1A Hf1A C1A C9A -105.7(4)
Cl2A Hf1A C1A C9A 162.0(4)
C14A Hf1A C1A C9A 67.8(4)
C12A Hf1A C1A C9A 19.4(5)
C13A Hf1A C1A C9A 34.6(4)
C11A Hf1A C1A C9A 68.8(6)
C8A Hf1A C1A C9A -38.5(4)
C15A Hf1A C1A C9A 91.0(4)
C2A Hf1A C1A C9A -116.3(6)
C3A Hf1A C1A C9A -79.0(4)
Cl1A Hf1A C1A C10A 133.7(5)
Cl2A Hf1A C1A C10A 41.4(6)
C9A Hf1A C1A C10A -120.6(8)
C14A Hf1A C1A C10A -52.7(6)
C12A Hf1A C1A C10A -101.1(6)
C13A Hf1A C1A C10A -85.9(6)
C11A Hf1A C1A C10A -51.8(9)
C8A Hf1A C1A C10A -159.1(7)
C15A Hf1A C1A C10A -29.5(7)
C2A Hf1A C1A C10A 123.1(8)
C3A Hf1A C1A C10A 160.4(7)
C9A C1A C2A C3A -5.6(8)
C10A C1A C2A C3A 172.4(7)
Hf1A C1A C2A C3A -69.0(5)
C9A C1A C2A Hf1A 63.4(5)
C10A C1A C2A Hf1A -118.6(7)
Cl1A Hf1A C2A C1A -171.4(4)
Cl2A Hf1A C2A C1A 93.6(4)
C9A Hf1A C2A C1A -36.7(4)
C14A Hf1A C2A C1A 5.5(5)
C12A Hf1A C2A C1A -83.9(6)
C13A Hf1A C2A C1A -39.0(5)
C8A Hf1A C2A C1A -78.3(4)
C15A Hf1A C2A C1A 49.8(7)
C3A Hf1A C2A C1A -113.9(6)
Cl1A Hf1A C2A C3A -57.5(4)
Cl2A Hf1A C2A C3A -152.5(4)
C9A Hf1A C2A C3A 77.1(4)
C14A Hf1A C2A C3A 119.3(4)
C12A Hf1A C2A C3A 29.9(6)
C13A Hf1A C2A C3A 74.8(5)
C1A Hf1A C2A C3A 113.9(6)
C8A Hf1A C2A C3A 35.5(4)
C15A Hf1A C2A C3A 163.6(4)
C1A C2A C3A C4A -173.1(7)
Hf1A C2A C3A C4A 120.2(8)
C1A C2A C3A C8A 5.2(7)
Hf1A C2A C3A C8A -61.5(5)
C1A C2A C3A Hf1A 66.7(5)
Cl1A Hf1A C3A C2A 120.5(4)
Cl2A Hf1A C3A C2A 28.6(4)
C9A Hf1A C3A C2A -78.9(4)
C14A Hf1A C3A C2A -93.1(5)
C12A Hf1A C3A C2A -163.3(4)
C13A Hf1A C3A C2A -125.7(4)
C1A Hf1A C3A C2A -37.7(4)
C11A Hf1A C3A C2A 168.0(4)
C8A Hf1A C3A C2A -118.3(6)
Cl1A Hf1A C3A C4A -10.3(5)
Cl2A Hf1A C3A C4A -102.3(5)
C9A Hf1A C3A C4A 150.2(6)
C14A Hf1A C3A C4A 136.0(5)
C12A Hf1A C3A C4A 65.9(6)
C13A Hf1A C3A C4A 103.4(5)
C1A Hf1A C3A C4A -168.5(7)
C11A Hf1A C3A C4A 37.1(7)
C8A Hf1A C3A C4A 110.9(7)
C2A Hf1A C3A C4A -130.9(7)
Cl1A Hf1A C3A C8A -121.2(4)
Cl2A Hf1A C3A C8A 146.9(4)
C9A Hf1A C3A C8A 39.3(4)
C14A Hf1A C3A C8A 25.2(5)
C12A Hf1A C3A C8A -45.0(5)
C13A Hf1A C3A C8A -7.4(5)
C1A Hf1A C3A C8A 80.6(4)
C11A Hf1A C3A C8A -73.7(5)
C2A Hf1A C3A C8A 118.3(6)
C2A C3A C4A C5A 179.8(7)
C8A C3A C4A C5A 1.6(10)
Hf1A C3A C4A C5A -82.9(8)
C2A C3A C4A Br1A 0.1(11)
C8A C3A C4A Br1A -178.1(5)
Hf1A C3A C4A Br1A 97.4(6)
C3A C4A C5A C6A -1.3(11)
Br1A C4A C5A C6A 178.4(6)
C4A C5A C6A C7A 0.0(12)
C5A C6A C7A C8A 0.9(13)
C6A C7A C8A C3A -0.5(11)
C6A C7A C8A C9A -175.8(8)
C6A C7A C8A Hf1A 92.0(8)
C2A C3A C8A C7A -179.3(6)
C4A C3A C8A C7A -0.8(10)
Hf1A C3A C8A C7A 118.4(7)
C2A C3A C8A C9A -2.8(7)
C4A C3A C8A C9A 175.8(6)
Hf1A C3A C8A C9A -65.1(4)
C2A C3A C8A Hf1A 62.2(5)
C4A C3A C8A Hf1A -119.2(6)
Cl1A Hf1A C8A C7A -60.5(6)
Cl2A Hf1A C8A C7A -163.4(5)
C9A Hf1A C8A C7A 130.3(8)
C14A Hf1A C8A C7A 79.6(6)
C12A Hf1A C8A C7A 24.9(6)
C13A Hf1A C8A C7A 55.9(6)
C1A Hf1A C8A C7A 167.9(7)
C11A Hf1A C8A C7A 20.6(7)
C15A Hf1A C8A C7A 64.3(7)
C2A Hf1A C8A C7A -152.3(7)
C3A Hf1A C8A C7A -117.5(8)
Cl1A Hf1A C8A C3A 57.0(4)
Cl2A Hf1A C8A C3A -45.8(5)
C9A Hf1A C8A C3A -112.2(6)
C14A Hf1A C8A C3A -162.9(4)
C12A Hf1A C8A C3A 142.4(4)
C13A Hf1A C8A C3A 173.4(4)
C1A Hf1A C8A C3A -74.6(4)
C11A Hf1A C8A C3A 138.1(4)
C15A Hf1A C8A C3A -178.2(4)
C2A Hf1A C8A C3A -34.8(4)
Cl1A Hf1A C8A C9A 169.3(4)
Cl2A Hf1A C8A C9A 66.4(4)
C14A Hf1A C8A C9A -50.7(4)
C12A Hf1A C8A C9A -105.4(4)
C13A Hf1A C8A C9A -74.4(4)
C1A Hf1A C8A C9A 37.6(4)
C11A Hf1A C8A C9A -109.7(4)
C15A Hf1A C8A C9A -65.9(5)
C2A Hf1A C8A C9A 77.4(4)
C3A Hf1A C8A C9A 112.2(6)
C2A C1A C9A C8A 3.8(8)
C10A C1A C9A C8A -174.2(7)
Hf1A C1A C9A C8A 69.9(5)
C2A C1A C9A Hf1A -66.1(5)
C10A C1A C9A Hf1A 115.9(7)
C7A C8A C9A C1A 175.2(8)
C3A C8A C9A C1A -0.6(7)
Hf1A C8A C9A C1A -70.1(5)
C7A C8A C9A Hf1A -114.7(8)
C3A C8A C9A Hf1A 69.5(4)
Cl1A Hf1A C9A C1A 99.9(4)
Cl2A Hf1A C9A C1A -19.7(4)
C14A Hf1A C9A C1A -113.8(4)
C12A Hf1A C9A C1A -166.0(4)
C13A Hf1A C9A C1A -145.8(4)
C11A Hf1A C9A C1A -146.5(4)
C8A Hf1A C9A C1A 113.5(6)
C15A Hf1A C9A C1A -109.6(4)
C2A Hf1A C9A C1A 35.9(4)
C3A Hf1A C9A C1A 75.5(4)
Cl1A Hf1A C9A C8A -13.6(5)
Cl2A Hf1A C9A C8A -133.2(3)
C14A Hf1A C9A C8A 132.8(4)
C12A Hf1A C9A C8A 80.5(4)
C13A Hf1A C9A C8A 100.7(4)
C1A Hf1A C9A C8A -113.5(6)
C11A Hf1A C9A C8A 100.0(4)
C15A Hf1A C9A C8A 137.0(4)
C2A Hf1A C9A C8A -77.5(4)
C3A Hf1A C9A C8A -38.0(4)
Cl1A Hf1A C11A C15A -148.9(4)
Cl2A Hf1A C11A C15A -54.4(4)
C9A Hf1A C11A C15A 78.3(5)
C14A Hf1A C11A C15A 36.7(4)
C12A Hf1A C11A C15A 114.8(6)
C13A Hf1A C11A C15A 77.5(4)
C1A Hf1A C11A C15A 35.6(7)
C8A Hf1A C11A C15A 122.7(4)
C3A Hf1A C11A C15A 164.1(4)
Cl1A Hf1A C11A C12A 96.2(3)
Cl2A Hf1A C11A C12A -169.3(3)
C9A Hf1A C11A C12A -36.5(5)
C14A Hf1A C11A C12A -78.1(4)
C13A Hf1A C11A C12A -37.4(4)
C1A Hf1A C11A C12A -79.3(6)
C8A Hf1A C11A C12A 7.8(5)
C15A Hf1A C11A C12A -114.8(6)
C3A Hf1A C11A C12A 49.2(6)
Cl1A Hf1A C11A C16A -25.2(5)
Cl2A Hf1A C11A C16A 69.3(6)
C9A Hf1A C11A C16A -157.9(5)
C14A Hf1A C11A C16A 160.5(7)
C12A Hf1A C11A C16A -121.4(7)
C13A Hf1A C11A C16A -158.7(6)
C1A Hf1A C11A C16A 159.4(6)
C8A Hf1A C11A C16A -113.6(6)
C15A Hf1A C11A C16A 123.8(7)
C3A Hf1A C11A C16A -72.1(7)
C15A C11A C12A C13A 1.4(7)
C16A C11A C12A C13A -172.5(6)
Hf1A C11A C12A C13A 67.6(5)
C15A C11A C12A C17A 174.1(6)
C16A C11A C12A C17A 0.2(11)
Hf1A C11A C12A C17A -119.7(7)
C15A C11A C12A Hf1A -66.2(4)
C16A C11A C12A Hf1A 119.9(6)
Cl1A Hf1A C12A C13A 166.4(4)
Cl2A Hf1A C12A C13A -100.5(4)
C9A Hf1A C12A C13A 38.6(4)
C14A Hf1A C12A C13A -36.9(4)
C1A Hf1A C12A C13A 27.9(5)
C11A Hf1A C12A C13A -114.4(5)
C8A Hf1A C12A C13A 71.7(4)
C15A Hf1A C12A C13A -77.5(4)
C2A Hf1A C12A C13A 76.3(5)
C3A Hf1A C12A C13A 94.1(4)
Cl1A Hf1A C12A C11A -79.3(3)
Cl2A Hf1A C12A C11A 13.8(4)
C9A Hf1A C12A C11A 152.9(4)
C14A Hf1A C12A C11A 77.5(4)
C13A Hf1A C12A C11A 114.4(5)
C1A Hf1A C12A C11A 142.3(4)
C8A Hf1A C12A C11A -173.9(4)
C15A Hf1A C12A C11A 36.9(4)
C2A Hf1A C12A C11A -169.3(4)
C3A Hf1A C12A C11A -151.5(3)
Cl1A Hf1A C12A C17A 42.9(6)
Cl2A Hf1A C12A C17A 136.0(5)
C9A Hf1A C12A C17A -84.9(6)
C14A Hf1A C12A C17A -160.4(7)
C13A Hf1A C12A C17A -123.5(8)
C1A Hf1A C12A C17A -95.6(6)
C11A Hf1A C12A C17A 122.1(7)
C8A Hf1A C12A C17A -51.8(6)
C15A Hf1A C12A C17A 159.1(7)
C2A Hf1A C12A C17A -47.2(8)
C3A Hf1A C12A C17A -29.4(7)
C11A C12A C13A C14A -3.6(7)
C17A C12A C13A C14A -176.2(6)
Hf1A C12A C13A C14A 64.0(4)
C11A C12A C13A C18A 165.4(6)
C17A C12A C13A C18A -7.2(11)
Hf1A C12A C13A C18A -127.0(7)
C11A C12A C13A Hf1A -67.7(4)
C17A C12A C13A Hf1A 119.8(7)
Cl1A Hf1A C13A C12A -15.2(4)
Cl2A Hf1A C13A C12A 106.6(4)
C9A Hf1A C13A C12A -141.7(4)
C14A Hf1A C13A C12A 115.7(6)
C1A Hf1A C13A C12A -160.0(4)
C11A Hf1A C13A C12A 37.7(4)
C8A Hf1A C13A C12A -108.8(4)
C15A Hf1A C13A C12A 78.0(4)
C2A Hf1A C13A C12A -139.8(4)
C3A Hf1A C13A C12A -104.8(4)
Cl1A Hf1A C13A C14A -130.9(4)
Cl2A Hf1A C13A C14A -9.1(5)
C9A Hf1A C13A C14A 102.6(4)
C12A Hf1A C13A C14A -115.7(6)
C1A Hf1A C13A C14A 84.3(4)
C11A Hf1A C13A C14A -78.0(4)
C8A Hf1A C13A C14A 135.5(4)
C15A Hf1A C13A C14A -37.7(4)
C2A Hf1A C13A C14A 104.5(4)
C3A Hf1A C13A C14A 139.5(4)
Cl1A Hf1A C13A C18A 106.0(6)
Cl2A Hf1A C13A C18A -132.1(6)
C9A Hf1A C13A C18A -20.5(6)
C14A Hf1A C13A C18A -123.1(8)
C12A Hf1A C13A C18A 121.2(8)
C1A Hf1A C13A C18A -38.8(7)
C11A Hf1A C13A C18A 158.9(7)
C8A Hf1A C13A C18A 12.5(6)
C15A Hf1A C13A C18A -160.7(7)
C2A Hf1A C13A C18A -18.5(8)
C3A Hf1A C13A C18A 16.4(7)
C12A C13A C14A C15A 4.5(7)
C18A C13A C14A C15A -164.3(7)
Hf1A C13A C14A C15A 69.0(4)
C12A C13A C14A C19A 176.9(6)
C18A C13A C14A C19A 8.1(11)
Hf1A C13A C14A C19A -118.7(7)
C12A C13A C14A Hf1A -64.5(4)
C18A C13A C14A Hf1A 126.8(7)
Cl1A Hf1A C14A C15A -44.2(5)
Cl2A Hf1A C14A C15A 58.9(4)
C9A Hf1A C14A C15A 173.2(4)
C12A Hf1A C14A C15A -77.2(4)
C13A Hf1A C14A C15A -113.9(6)
C1A Hf1A C14A C15A 143.1(4)
C11A Hf1A C14A C15A -36.4(4)
C8A Hf1A C14A C15A -161.5(4)
C2A Hf1A C14A C15A 140.2(4)
C3A Hf1A C14A C15A -175.4(3)
Cl1A Hf1A C14A C13A 69.8(5)
Cl2A Hf1A C14A C13A 172.8(4)
C9A Hf1A C14A C13A -72.8(4)
C12A Hf1A C14A C13A 36.7(4)
C1A Hf1A C14A C13A -103.0(4)
C11A Hf1A C14A C13A 77.5(4)
C8A Hf1A C14A C13A -47.5(5)
C15A Hf1A C14A C13A 113.9(6)
C2A Hf1A C14A C13A -105.9(4)
C3A Hf1A C14A C13A -61.4(5)
Cl1A Hf1A C14A C19A -166.2(5)
Cl2A Hf1A C14A C19A -63.1(6)
C9A Hf1A C14A C19A 51.2(6)
C12A Hf1A C14A C19A 160.8(7)
C13A Hf1A C14A C19A 124.0(8)
C1A Hf1A C14A C19A 21.1(7)
C11A Hf1A C14A C19A -158.4(7)
C8A Hf1A C14A C19A 76.5(7)
C15A Hf1A C14A C19A -122.0(8)
C2A Hf1A C14A C19A 18.1(8)
C3A Hf1A C14A C19A 62.6(7)
C13A C14A C15A C11A -3.6(7)
C19A C14A C15A C11A -176.2(6)
Hf1A C14A C15A C11A 65.0(4)
C13A C14A C15A C20A 169.2(6)
C19A C14A C15A C20A -3.3(11)
Hf1A C14A C15A C20A -122.2(7)
C13A C14A C15A Hf1A -68.6(4)
C19A C14A C15A Hf1A 118.9(7)
C12A C11A C15A C14A 1.4(7)
C16A C11A C15A C14A 175.2(6)
Hf1A C11A C15A C14A -63.7(4)
C12A C11A C15A C20A -171.5(6)
C16A C11A C15A C20A 2.3(11)
Hf1A C11A C15A C20A 123.4(7)
C12A C11A C15A Hf1A 65.1(4)
C16A C11A C15A Hf1A -121.1(6)
Cl1A Hf1A C15A C14A 148.2(3)
Cl2A Hf1A C15A C14A -119.5(4)
C9A Hf1A C15A C14A -7.7(5)
C12A Hf1A C15A C14A 78.5(4)
C13A Hf1A C15A C14A 37.8(4)
C1A Hf1A C15A C14A -45.9(5)
C11A Hf1A C15A C14A 116.0(6)
C8A Hf1A C15A C14A 27.4(5)
C2A Hf1A C15A C14A -75.3(6)
Cl1A Hf1A C15A C11A 32.2(4)
Cl2A Hf1A C15A C11A 124.5(4)
C9A Hf1A C15A C11A -123.8(4)
C14A Hf1A C15A C11A -116.0(6)
C12A Hf1A C15A C11A -37.5(4)
C13A Hf1A C15A C11A -78.2(4)
C1A Hf1A C15A C11A -161.9(4)
C8A Hf1A C15A C11A -88.6(5)
C2A Hf1A C15A C11A 168.6(4)
Cl1A Hf1A C15A C20A -90.2(7)
Cl2A Hf1A C15A C20A 2.1(7)
C9A Hf1A C15A C20A 113.8(7)
C14A Hf1A C15A C20A 121.6(8)
C12A Hf1A C15A C20A -159.9(8)
C13A Hf1A C15A C20A 159.4(8)
C1A Hf1A C15A C20A 75.6(7)
C11A Hf1A C15A C20A -122.4(9)
C8A Hf1A C15A C20A 148.9(6)
C2A Hf1A C15A C20A 46.2(9)
Cl1B Hf1B C1B C9B -106.4(4)
Cl2B Hf1B C1B C9B 161.4(4)
C14B Hf1B C1B C9B 66.6(5)
C12B Hf1B C1B C9B 18.6(6)
C13B Hf1B C1B C9B 33.2(5)
C8B Hf1B C1B C9B -38.3(4)
C11B Hf1B C1B C9B 68.9(7)
C15B Hf1B C1B C9B 90.4(5)
C2B Hf1B C1B C9B -116.2(6)
C3B Hf1B C1B C9B -78.5(5)
Cl1B Hf1B C1B C2B 9.8(5)
Cl2B Hf1B C1B C2B -82.4(4)
C9B Hf1B C1B C2B 116.2(6)
C14B Hf1B C1B C2B -177.1(4)
C12B Hf1B C1B C2B 134.8(4)
C13B Hf1B C1B C2B 149.4(4)
C8B Hf1B C1B C2B 77.9(4)
C11B Hf1B C1B C2B -174.9(4)
C15B Hf1B C1B C2B -153.3(4)
C3B Hf1B C1B C2B 37.8(4)
Cl1B Hf1B C1B C10B 132.8(6)
Cl2B Hf1B C1B C10B 40.6(6)
C9B Hf1B C1B C10B -120.7(8)
C14B Hf1B C1B C10B -54.1(7)
C12B Hf1B C1B C10B -102.2(7)
C13B Hf1B C1B C10B -87.5(6)
C8B Hf1B C1B C10B -159.0(7)
C11B Hf1B C1B C10B -51.8(9)
C15B Hf1B C1B C10B -30.3(7)
C2B Hf1B C1B C10B 123.0(8)
C3B Hf1B C1B C10B 160.8(7)
C9B C1B C2B C3B -5.5(7)
C10B C1B C2B C3B 171.9(7)
Hf1B C1B C2B C3B -69.0(4)
C9B C1B C2B Hf1B 63.5(5)
C10B C1B C2B Hf1B -119.1(7)
Cl1B Hf1B C2B C1B -172.0(4)
Cl2B Hf1B C2B C1B 92.8(4)
C9B Hf1B C2B C1B -36.7(4)
C14B Hf1B C2B C1B 3.8(5)
C12B Hf1B C2B C1B -86.6(6)
C13B Hf1B C2B C1B -41.3(5)
C8B Hf1B C2B C1B -77.9(4)
C15B Hf1B C2B C1B 48.7(7)
C3B Hf1B C2B C1B -113.5(6)
Cl1B Hf1B C2B C3B -58.6(4)
Cl2B Hf1B C2B C3B -153.8(4)
C9B Hf1B C2B C3B 76.7(4)
C14B Hf1B C2B C3B 117.2(4)
C12B Hf1B C2B C3B 26.9(6)
C13B Hf1B C2B C3B 72.1(5)
C1B Hf1B C2B C3B 113.5(6)
C8B Hf1B C2B C3B 35.5(4)
C15B Hf1B C2B C3B 162.1(4)
C1B C2B C3B C4B -173.0(7)
Hf1B C2B C3B C4B 120.4(7)
C1B C2B C3B C8B 5.1(7)
Hf1B C2B C3B C8B -61.5(4)
C1B C2B C3B Hf1B 66.6(4)
Cl1B Hf1B C3B C4B -9.7(5)
Cl2B Hf1B C3B C4B -101.5(5)
C9B Hf1B C3B C4B 152.0(6)
C14B Hf1B C3B C4B 135.1(5)
C12B Hf1B C3B C4B 66.0(6)
C13B Hf1B C3B C4B 103.2(5)
C1B Hf1B C3B C4B -166.7(6)
C8B Hf1B C3B C4B 113.5(7)
C11B Hf1B C3B C4B 38.8(7)
C2B Hf1B C3B C4B -128.9(7)
Cl1B Hf1B C3B C8B -123.1(4)
Cl2B Hf1B C3B C8B 145.0(4)
C9B Hf1B C3B C8B 38.6(4)
C14B Hf1B C3B C8B 21.6(5)
C12B Hf1B C3B C8B -47.5(4)
C13B Hf1B C3B C8B -10.3(4)
C1B Hf1B C3B C8B 79.8(4)
C11B Hf1B C3B C8B -74.7(5)
C2B Hf1B C3B C8B 117.6(6)
Cl1B Hf1B C3B C2B 119.3(4)
Cl2B Hf1B C3B C2B 27.4(4)
C9B Hf1B C3B C2B -79.0(4)
C14B Hf1B C3B C2B -96.0(5)
C12B Hf1B C3B C2B -165.1(4)
C13B Hf1B C3B C2B -127.9(4)
C1B Hf1B C3B C2B -37.8(4)
C8B Hf1B C3B C2B -117.6(6)
C11B Hf1B C3B C2B 167.7(4)
C8B C3B C4B C5B 1.5(9)
C2B C3B C4B C5B 179.4(6)
Hf1B C3B C4B C5B -84.5(7)
C8B C3B C4B Br1B -177.9(4)
C2B C3B C4B Br1B 0.0(9)
Hf1B C3B C4B Br1B 96.1(5)
C3B C4B C5B C6B -0.9(10)
Br1B C4B C5B C6B 178.6(5)
C4B C5B C6B C7B -0.2(11)
C5B C6B C7B C8B 0.5(11)
C4B C3B C8B C9B 175.6(6)
C2B C3B C8B C9B -2.8(7)
Hf1B C3B C8B C9B -65.0(4)
C4B C3B C8B C7B -1.2(9)
C2B C3B C8B C7B -179.5(5)
Hf1B C3B C8B C7B 118.3(5)
C4B C3B C8B Hf1B -119.5(5)
C2B C3B C8B Hf1B 62.2(4)
C6B C7B C8B C3B 0.2(10)
C6B C7B C8B C9B -175.5(7)
C6B C7B C8B Hf1B 92.0(8)
Cl1B Hf1B C8B C3B 55.2(4)
Cl2B Hf1B C8B C3B -48.3(5)
C9B Hf1B C8B C3B -113.5(6)
C14B Hf1B C8B C3B -165.1(4)
C12B Hf1B C8B C3B 140.1(4)
C13B Hf1B C8B C3B 170.7(4)
C1B Hf1B C8B C3B -75.7(4)
C11B Hf1B C8B C3B 137.0(4)
C15B Hf1B C8B C3B -178.8(4)
C2B Hf1B C8B C3B -35.6(4)
Cl1B Hf1B C8B C9B 168.7(4)
Cl2B Hf1B C8B C9B 65.2(5)
C14B Hf1B C8B C9B -51.6(4)
C12B Hf1B C8B C9B -106.4(4)
C13B Hf1B C8B C9B -75.8(4)
C1B Hf1B C8B C9B 37.8(4)
C11B Hf1B C8B C9B -109.5(4)
C15B Hf1B C8B C9B -65.3(5)
C2B Hf1B C8B C9B 77.9(4)
C3B Hf1B C8B C9B 113.5(6)
Cl1B Hf1B C8B C7B -60.5(6)
Cl2B Hf1B C8B C7B -164.0(5)
C9B Hf1B C8B C7B 130.8(8)
C14B Hf1B C8B C7B 79.2(6)
C12B Hf1B C8B C7B 24.4(6)
C13B Hf1B C8B C7B 55.0(6)
C1B Hf1B C8B C7B 168.6(7)
C11B Hf1B C8B C7B 21.3(7)
C15B Hf1B C8B C7B 65.4(7)
C2B Hf1B C8B C7B -151.3(7)
C3B Hf1B C8B C7B -115.7(8)
C2B C1B C9B C8B 3.8(7)
C10B C1B C9B C8B -173.6(7)
Hf1B C1B C9B C8B 70.0(4)
C2B C1B C9B Hf1B -66.2(5)
C10B C1B C9B Hf1B 116.4(7)
C3B C8B C9B C1B -0.6(7)
C7B C8B C9B C1B 175.4(7)
Hf1B C8B C9B C1B -70.1(5)
C3B C8B C9B Hf1B 69.5(4)
C7B C8B C9B Hf1B -114.5(7)
Cl1B Hf1B C9B C1B 99.0(4)
Cl2B Hf1B C9B C1B -20.3(5)
C14B Hf1B C9B C1B -115.0(4)
C12B Hf1B C9B C1B -166.8(4)
C13B Hf1B C9B C1B -147.4(5)
C8B Hf1B C9B C1B 113.4(6)
C11B Hf1B C9B C1B -146.6(4)
C15B Hf1B C9B C1B -109.8(4)
C2B Hf1B C9B C1B 36.1(4)
C3B Hf1B C9B C1B 76.2(4)
Cl1B Hf1B C9B C8B -14.3(5)
Cl2B Hf1B C9B C8B -133.7(3)
C14B Hf1B C9B C8B 131.6(4)
C12B Hf1B C9B C8B 79.8(4)
C13B Hf1B C9B C8B 99.2(4)
C1B Hf1B C9B C8B -113.4(6)
C11B Hf1B C9B C8B 100.0(5)
C15B Hf1B C9B C8B 136.8(4)
C2B Hf1B C9B C8B -77.3(4)
C3B Hf1B C9B C8B -37.2(4)
Cl1B Hf1B C11B C12B 94.9(4)
Cl2B Hf1B C11B C12B -170.4(4)
C9B Hf1B C11B C12B -38.3(5)
C14B Hf1B C11B C12B -78.5(4)
C13B Hf1B C11B C12B -37.3(4)
C1B Hf1B C11B C12B -81.2(7)
C8B Hf1B C11B C12B 5.7(5)
C15B Hf1B C11B C12B -115.5(6)
C3B Hf1B C11B C12B 47.1(6)
Cl1B Hf1B C11B C15B -149.6(4)
Cl2B Hf1B C11B C15B -54.9(4)
C9B Hf1B C11B C15B 77.2(5)
C14B Hf1B C11B C15B 37.0(4)
C12B Hf1B C11B C15B 115.5(6)
C13B Hf1B C11B C15B 78.1(4)
C1B Hf1B C11B C15B 34.3(7)
C8B Hf1B C11B C15B 121.2(4)
C3B Hf1B C11B C15B 162.5(4)
Cl1B Hf1B C11B C16B -26.6(6)
Cl2B Hf1B C11B C16B 68.1(6)
C9B Hf1B C11B C16B -159.8(6)
C14B Hf1B C11B C16B 160.1(7)
C12B Hf1B C11B C16B -121.5(8)
C13B Hf1B C11B C16B -158.8(7)
C1B Hf1B C11B C16B 157.3(6)
C8B Hf1B C11B C16B -115.8(6)
C15B Hf1B C11B C16B 123.0(8)
C3B Hf1B C11B C16B -74.4(7)
C15B C11B C12B C13B 1.3(7)
C16B C11B C12B C13B -173.2(7)
Hf1B C11B C12B C13B 67.1(5)
C15B C11B C12B C17B 175.7(6)
C16B C11B C12B C17B 1.2(11)
Hf1B C11B C12B C17B -118.5(7)
C15B C11B C12B Hf1B -65.8(4)
C16B C11B C12B Hf1B 119.7(7)
Cl1B Hf1B C12B C13B 164.8(4)
Cl2B Hf1B C12B C13B -102.3(4)
C9B Hf1B C12B C13B 37.0(5)
C14B Hf1B C12B C13B -37.4(4)
C1B Hf1B C12B C13B 26.7(6)
C8B Hf1B C12B C13B 69.8(4)
C11B Hf1B C12B C13B -114.7(6)
C15B Hf1B C12B C13B -77.8(5)
C2B Hf1B C12B C13B 76.8(6)
C3B Hf1B C12B C13B 93.0(4)
Cl1B Hf1B C12B C11B -80.5(4)
Cl2B Hf1B C12B C11B 12.3(5)
C9B Hf1B C12B C11B 151.6(4)
C14B Hf1B C12B C11B 77.2(4)
C13B Hf1B C12B C11B 114.7(6)
C1B Hf1B C12B C11B 141.4(4)
C8B Hf1B C12B C11B -175.6(4)
C15B Hf1B C12B C11B 36.9(4)
C2B Hf1B C12B C11B -168.5(4)
C3B Hf1B C12B C11B -152.4(4)
Cl1B Hf1B C12B C17B 44.1(5)
Cl2B Hf1B C12B C17B 137.0(5)
C9B Hf1B C12B C17B -83.7(5)
C14B Hf1B C12B C17B -158.2(6)
C13B Hf1B C12B C17B -120.7(7)
C1B Hf1B C12B C17B -94.0(6)
C8B Hf1B C12B C17B -50.9(5)
C11B Hf1B C12B C17B 124.6(7)
C15B Hf1B C12B C17B 161.5(6)
C2B Hf1B C12B C17B -43.9(7)
C3B Hf1B C12B C17B -27.8(6)
C11B C12B C13B C14B -3.1(8)
C17B C12B C13B C14B -177.6(6)
Hf1B C12B C13B C14B 64.5(5)
C11B C12B C13B C18B 164.0(7)
C17B C12B C13B C18B -10.6(11)
Hf1B C12B C13B C18B -128.4(7)
C11B C12B C13B Hf1B -67.5(5)
C17B C12B C13B Hf1B 117.9(6)
Cl1B Hf1B C13B C12B -16.8(5)
Cl2B Hf1B C13B C12B 105.2(4)
C9B Hf1B C13B C12B -143.5(5)
C14B Hf1B C13B C12B 114.9(6)
C1B Hf1B C13B C12B -161.1(4)
C8B Hf1B C13B C12B -110.7(4)
C11B Hf1B C13B C12B 37.3(4)
C15B Hf1B C13B C12B 77.9(4)
C2B Hf1B C13B C12B -139.7(4)
C3B Hf1B C13B C12B -105.2(4)
Cl1B Hf1B C13B C14B -131.7(4)
Cl2B Hf1B C13B C14B -9.8(4)
C9B Hf1B C13B C14B 101.6(4)
C12B Hf1B C13B C14B -114.9(6)
C1B Hf1B C13B C14B 84.0(4)
C8B Hf1B C13B C14B 134.4(4)
C11B Hf1B C13B C14B -77.6(4)
C15B Hf1B C13B C14B -37.1(4)
C2B Hf1B C13B C14B 105.4(4)
C3B Hf1B C13B C14B 139.9(4)
Cl1B Hf1B C13B C18B 106.1(6)
Cl2B Hf1B C13B C18B -132.0(6)
C9B Hf1B C13B C18B -20.6(7)
C14B Hf1B C13B C18B -122.2(8)
C12B Hf1B C13B C18B 122.9(9)
C1B Hf1B C13B C18B -38.2(7)
C8B Hf1B C13B C18B 12.2(7)
C11B Hf1B C13B C18B 160.2(8)
C15B Hf1B C13B C18B -159.3(8)
C2B Hf1B C13B C18B -16.8(8)
C3B Hf1B C13B C18B 17.7(7)
C12B C13B C14B C15B 3.7(8)
C18B C13B C14B C15B -163.3(7)
Hf1B C13B C14B C15B 68.9(5)
C12B C13B C14B C19B 175.7(7)
C18B C13B C14B C19B 8.6(12)
Hf1B C13B C14B C19B -119.1(8)
C12B C13B C14B Hf1B -65.2(5)
C18B C13B C14B Hf1B 127.7(7)
Cl1B Hf1B C14B C15B -46.1(5)
Cl2B Hf1B C14B C15B 57.7(4)
C9B Hf1B C14B C15B 171.5(4)
C12B Hf1B C14B C15B -77.6(4)
C13B Hf1B C14B C15B -114.7(6)
C1B Hf1B C14B C15B 141.7(4)
C8B Hf1B C14B C15B -163.0(4)
C11B Hf1B C14B C15B -37.1(4)
C2B Hf1B C14B C15B 139.6(4)
C3B Hf1B C14B C15B -174.9(4)
Cl1B Hf1B C14B C13B 68.5(4)
Cl2B Hf1B C14B C13B 172.3(4)
C9B Hf1B C14B C13B -73.8(4)
C12B Hf1B C14B C13B 37.0(4)
C1B Hf1B C14B C13B -103.7(4)
C8B Hf1B C14B C13B -48.4(4)
C11B Hf1B C14B C13B 77.6(4)
C15B Hf1B C14B C13B 114.7(6)
C2B Hf1B C14B C13B -105.7(4)
C3B Hf1B C14B C13B -60.2(5)
Cl1B Hf1B C14B C19B -169.0(5)
Cl2B Hf1B C14B C19B -65.2(6)
C9B Hf1B C14B C19B 48.6(7)
C12B Hf1B C14B C19B 159.5(7)
C13B Hf1B C14B C19B 122.5(8)
C1B Hf1B C14B C19B 18.8(7)
C8B Hf1B C14B C19B 74.1(7)
C11B Hf1B C14B C19B -160.0(7)
C15B Hf1B C14B C19B -122.9(8)
C2B Hf1B C14B C19B 16.7(8)
C3B Hf1B C14B C19B 62.2(8)
C13B C14B C15B C11B -2.9(8)
C19B C14B C15B C11B -174.9(7)
Hf1B C14B C15B C11B 65.3(5)
C13B C14B C15B C20B 170.3(7)
C19B C14B C15B C20B -1.7(13)
Hf1B C14B C15B C20B -121.5(8)
C13B C14B C15B Hf1B -68.3(5)
C19B C14B C15B Hf1B 119.8(8)
C12B C11B C15B C14B 1.0(7)
C16B C11B C15B C14B 175.5(7)
Hf1B C11B C15B C14B -64.0(5)
C12B C11B C15B C20B -172.5(7)
C16B C11B C15B C20B 1.9(11)
Hf1B C11B C15B C20B 122.5(7)
C12B C11B C15B Hf1B 65.0(5)
C16B C11B C15B Hf1B -120.6(7)
Cl1B Hf1B C15B C14B 146.8(4)
Cl2B Hf1B C15B C14B -120.9(4)
C9B Hf1B C15B C14B -9.6(5)
C12B Hf1B C15B C14B 78.2(4)
C13B Hf1B C15B C14B 37.6(4)
C1B Hf1B C15B C14B -47.6(5)
C8B Hf1B C15B C14B 24.8(6)
C11B Hf1B C15B C14B 115.1(6)
C2B Hf1B C15B C14B -76.5(6)
Cl1B Hf1B C15B C11B 31.7(4)
Cl2B Hf1B C15B C11B 124.0(4)
C9B Hf1B C15B C11B -124.7(4)
C14B Hf1B C15B C11B -115.1(6)
C12B Hf1B C15B C11B -36.9(4)
C13B Hf1B C15B C11B -77.5(4)
C1B Hf1B C15B C11B -162.7(4)
C8B Hf1B C15B C11B -90.3(5)
C2B Hf1B C15B C11B 168.4(4)
Cl1B Hf1B C15B C20B -88.8(8)
Cl2B Hf1B C15B C20B 3.5(7)
C9B Hf1B C15B C20B 114.8(7)
C14B Hf1B C15B C20B 124.4(9)
C12B Hf1B C15B C20B -157.4(9)
C13B Hf1B C15B C20B 162.1(9)
C1B Hf1B C15B C20B 76.9(8)
C8B Hf1B C15B C20B 149.2(7)
C11B Hf1B C15B C20B -120.5(9)
C2B Hf1B C15B C20B 47.9(10)
